data_4002031
loop_
_publ_author_name
'Zhang, Guo-Feng'
'Wang, Hongfeng'
'Aldred, Matthew P.'
'Chen, Tao'
'Chen, Ze-Qiang'
'Meng, Xianggao'
'Zhu, Ming-Qiang'

_publ_section_title
;
 General Synthetic Approach toward Geminal-Substituted Tetraarylethene
 Fluorophores with Tunable Emission Properties: X-ray Crystallography,
 Aggregation-Induced Emission and Piezofluorochromism
;
_journal_issue 15
_journal_name_full 'Chemistry of Materials'
_journal_page_first 4433
_journal_paper_doi 10.1021/cm501414b
_journal_volume 26
_journal_year 2014
_chemical_formula_moiety 'C42 H28'
_chemical_formula_sum 'C42 H28'
_chemical_formula_weight 532.64
_chemical_name_systematic
; 
 ? 
;
_space_group_IT_number 2
_symmetry_cell_setting triclinic
_symmetry_space_group_name_Hall '-P 1'
_symmetry_space_group_name_H-M 'P -1'
_atom_sites_solution_hydrogens geom
_atom_sites_solution_primary direct
_atom_sites_solution_secondary difmap
_audit_creation_method SHELXL-97
_cell_angle_alpha 87.6690(10)
_cell_angle_beta 70.5610(10)
_cell_angle_gamma 79.6840(10)
_cell_formula_units_Z 2
_cell_length_a 9.6966(8)
_cell_length_b 11.6563(9)
_cell_length_c 13.4072(10)
_cell_measurement_reflns_used 9697
_cell_measurement_temperature 100(2)
_cell_measurement_theta_max 32.00
_cell_measurement_theta_min 2.37
_cell_volume 1405.60(19)
_computing_cell_refinement 'Bruker SAINT'
_computing_data_collection 'Bruker APEX2'
_computing_data_reduction 'Bruker SAINT'
_computing_molecular_graphics 'Bruker SHELXTL'
_computing_publication_material 'Bruker SHELXTL'
_computing_structure_refinement 'SHELXL-97 (Sheldrick, 1997)'
_computing_structure_solution 'SHELXS-97 (Sheldrick, 1990)'
_diffrn_ambient_temperature 100(2)
_diffrn_measured_fraction_theta_full 0.981
_diffrn_measured_fraction_theta_max 0.981
_diffrn_measurement_device_type 'Bruker APEX-II CCD'
_diffrn_measurement_method '\f and \w scans'
_diffrn_radiation_monochromator graphite
_diffrn_radiation_source 'fine-focus sealed tube'
_diffrn_radiation_type MoK\a
_diffrn_radiation_wavelength 0.71073
_diffrn_reflns_av_R_equivalents 0.0660
_diffrn_reflns_av_sigmaI/netI 0.0493
_diffrn_reflns_limit_h_max 13
_diffrn_reflns_limit_h_min -13
_diffrn_reflns_limit_k_max 16
_diffrn_reflns_limit_k_min -16
_diffrn_reflns_limit_l_max 18
_diffrn_reflns_limit_l_min -19
_diffrn_reflns_number 15142
_diffrn_reflns_theta_full 30.50
_diffrn_reflns_theta_max 30.50
_diffrn_reflns_theta_min 1.61
_diffrn_standards_number 0
_exptl_absorpt_coefficient_mu 0.071
_exptl_absorpt_correction_type none
_exptl_crystal_colour yellow
_exptl_crystal_density_diffrn 1.259
_exptl_crystal_density_method 'not measured'
_exptl_crystal_description block
_exptl_crystal_F_000 560
_exptl_crystal_size_max 0.12
_exptl_crystal_size_mid 0.10
_exptl_crystal_size_min 0.10
_refine_diff_density_max 0.468
_refine_diff_density_min -0.308
_refine_diff_density_rms 0.067
_refine_ls_extinction_coef 0.021(3)
_refine_ls_extinction_expression Fc^*^=kFc[1+0.001xFc^2^\l^3^/sin(2\q)]^-1/4^
_refine_ls_extinction_method SHELXL
_refine_ls_goodness_of_fit_ref 1.064
_refine_ls_hydrogen_treatment constr
_refine_ls_matrix_type full
_refine_ls_number_parameters 380
_refine_ls_number_reflns 8423
_refine_ls_number_restraints 0
_refine_ls_restrained_S_all 1.064
_refine_ls_R_factor_all 0.0545
_refine_ls_R_factor_gt 0.0460
_refine_ls_shift/su_max 0.001
_refine_ls_shift/su_mean 0.000
_refine_ls_structure_factor_coef Fsqd
_refine_ls_weighting_details 'calc w=1/[\s^2^(Fo^2^)+(0.0838P)^2^+0.2751P] where P=(Fo^2^+2Fc^2^)/3'
_refine_ls_weighting_scheme calc
_refine_ls_wR_factor_gt 0.1324
_refine_ls_wR_factor_ref 0.1438
_reflns_number_gt 7219
_reflns_number_total 8423
_reflns_threshold_expression >2sigma(I)
_cod_data_source_file cm501414b_si_002.cif
_cod_data_source_block DPDAn(100K)
_cod_depositor_comments
;
The following automatic conversions were performed:

'_symmetry_cell_setting' value 'Triclinic' changed to 'triclinic'
according to
/usr/data/users/saulius/crontab/automatic-downloads/rss-feeds/ACS/lib/dictionaries/cif_core.dic
dictionary named 'cif_core.dic' version 2.4.2 from 2011-04-26.

Automatic conversion script
Id: cif_fix_values 2281 2013-09-26 08:29:07Z andrius 

 Adding full bibliography for 4002028--4002033.cif.
;
_cod_database_code 4002031

loop_
_symmetry_equiv_pos_as_xyz
'x, y, z'
'-x, -y, -z'

loop_
_atom_site_label
_atom_site_type_symbol
_atom_site_fract_x
_atom_site_fract_y
_atom_site_fract_z
_atom_site_U_iso_or_equiv
_atom_site_adp_type
_atom_site_occupancy
_atom_site_symmetry_multiplicity
_atom_site_calc_flag
_atom_site_refinement_flags
C1 C 0.74479(9) 0.77638(7) 0.31605(7) 0.01344(16) Uani 1 1 d .
C2 C 0.68737(10) 0.78484(8) 0.42820(7) 0.01405(16) Uani 1 1 d .
C3 C 0.77315(10) 0.73997(8) 0.49448(7) 0.01659(17) Uani 1 1 d .
H3 H 0.8724 0.7063 0.4634 0.020 Uiso 1 1 calc R
C4 C 0.71245(11) 0.74560(9) 0.60232(7) 0.01966(19) Uani 1 1 d .
H4 H 0.7701 0.7137 0.6432 0.024 Uiso 1 1 calc R
C5 C 0.56249(11) 0.79948(9) 0.65275(7) 0.0218(2) Uani 1 1 d .
H5 H 0.5224 0.8025 0.7262 0.026 Uiso 1 1 calc R
C6 C 0.47766(11) 0.84669(9) 0.59329(8) 0.02058(19) Uani 1 1 d .
H6 H 0.3803 0.8835 0.6266 0.025 Uiso 1 1 calc R
C7 C 0.53622(10) 0.84045(8) 0.48012(7) 0.01624(17) Uani 1 1 d .
C8 C 0.44722(10) 0.88703(8) 0.42019(8) 0.01880(18) Uani 1 1 d .
H8 H 0.3514 0.9265 0.4542 0.023 Uiso 1 1 calc R
C9 C 0.49910(10) 0.87556(8) 0.31015(8) 0.01715(18) Uani 1 1 d .
C10 C 0.40488(11) 0.91882(10) 0.24943(9) 0.0238(2) Uani 1 1 d .
H10 H 0.3097 0.9596 0.2833 0.029 Uiso 1 1 calc R
C11 C 0.45285(12) 0.90105(10) 0.14261(9) 0.0259(2) Uani 1 1 d .
H11 H 0.3911 0.9302 0.1038 0.031 Uiso 1 1 calc R
C12 C 0.59713(11) 0.83802(10) 0.09086(8) 0.0220(2) Uani 1 1 d .
H12 H 0.6278 0.8234 0.0184 0.026 Uiso 1 1 calc R
C13 C 0.69215(10) 0.79823(9) 0.14554(7) 0.01761(18) Uani 1 1 d .
H13 H 0.7867 0.7579 0.1094 0.021 Uiso 1 1 calc R
C14 C 0.64882(10) 0.81748(8) 0.25732(7) 0.01484(17) Uani 1 1 d .
C15 C 0.99549(9) 0.80764(8) 0.18518(7) 0.01314(16) Uani 1 1 d .
C16 C 1.00613(9) 0.91645(8) 0.22319(7) 0.01429(16) Uani 1 1 d .
C17 C 0.95244(10) 0.94827(9) 0.33327(7) 0.01850(18) Uani 1 1 d .
H17 H 0.9100 0.8955 0.3828 0.022 Uiso 1 1 calc R
C18 C 0.96237(11) 1.05495(9) 0.36701(8) 0.0222(2) Uani 1 1 d .
H18 H 0.9270 1.0731 0.4390 0.027 Uiso 1 1 calc R
C19 C 1.02563(12) 1.13809(9) 0.29394(9) 0.0236(2) Uani 1 1 d .
H19 H 1.0277 1.2115 0.3176 0.028 Uiso 1 1 calc R
C20 C 1.08326(11) 1.10980(8) 0.18897(8) 0.02106(19) Uani 1 1 d .
H20 H 1.1265 1.1639 0.1413 0.025 Uiso 1 1 calc R
C21 C 1.07857(10) 0.99840(8) 0.15064(7) 0.01610(17) Uani 1 1 d .
C22 C 1.14532(10) 0.96797(8) 0.04373(7) 0.01736(18) Uani 1 1 d .
H22 H 1.1911 1.0216 -0.0032 0.021 Uiso 1 1 calc R
C23 C 1.14464(10) 0.85882(8) 0.00600(7) 0.01538(17) Uani 1 1 d .
C24 C 1.21885(11) 0.82838(9) -0.10347(7) 0.01997(19) Uani 1 1 d .
H24 H 1.2705 0.8809 -0.1481 0.024 Uiso 1 1 calc R
C25 C 1.21528(11) 0.72403(9) -0.14338(7) 0.0218(2) Uani 1 1 d .
H25 H 1.2651 0.7049 -0.2145 0.026 Uiso 1 1 calc R
C26 C 1.13468(11) 0.64439(9) -0.07536(7) 0.01963(19) Uani 1 1 d .
H26 H 1.1307 0.5735 -0.1029 0.024 Uiso 1 1 calc R
C27 C 1.06287(10) 0.67016(8) 0.02980(7) 0.01642(17) Uani 1 1 d .
H27 H 1.0104 0.6166 0.0723 0.020 Uiso 1 1 calc R
C28 C 1.06649(9) 0.77769(8) 0.07618(7) 0.01374(16) Uani 1 1 d .
C29 C 0.90597(9) 0.72675(8) 0.25891(6) 0.01311(16) Uani 1 1 d .
C30 C 0.96688(9) 0.61516(8) 0.27267(6) 0.01352(16) Uani 1 1 d .
C31 C 0.87450(10) 0.53026(8) 0.33356(7) 0.01484(17) Uani 1 1 d .
C32 C 0.73754(10) 0.52173(8) 0.32318(7) 0.01783(18) Uani 1 1 d .
H32 H 0.7056 0.5660 0.2732 0.021 Uiso 1 1 calc R
C33 C 0.64880(11) 0.44739(9) 0.38725(8) 0.0231(2) Uani 1 1 d .
H33 H 0.5581 0.4423 0.3798 0.028 Uiso 1 1 calc R
C34 C 0.69558(13) 0.38084(9) 0.46217(8) 0.0261(2) Uani 1 1 d .
H34 H 0.6349 0.3332 0.5064 0.031 Uiso 1 1 calc R
C35 C 0.83332(13) 0.38572(9) 0.47076(8) 0.0237(2) Uani 1 1 d .
H35 H 0.8656 0.3400 0.5199 0.028 Uiso 1 1 calc R
C36 C 0.92303(11) 0.45873(8) 0.40618(7) 0.01836(18) Uani 1 1 d .
H36 H 1.0161 0.4601 0.4112 0.022 Uiso 1 1 calc R
C37 C 1.13053(10) 0.57147(8) 0.23113(7) 0.01553(17) Uani 1 1 d .
C38 C 1.18611(11) 0.46209(9) 0.18024(8) 0.02134(19) Uani 1 1 d .
H38 H 1.1206 0.4161 0.1733 0.026 Uiso 1 1 calc R
C39 C 1.33868(13) 0.42140(10) 0.13991(9) 0.0293(2) Uani 1 1 d .
H39 H 1.3743 0.3492 0.1052 0.035 Uiso 1 1 calc R
C40 C 1.43754(12) 0.48823(11) 0.15138(10) 0.0319(3) Uani 1 1 d .
H40 H 1.5393 0.4611 0.1241 0.038 Uiso 1 1 calc R
C41 C 1.38414(11) 0.59555(10) 0.20371(9) 0.0274(2) Uani 1 1 d .
H41 H 1.4501 0.6399 0.2127 0.033 Uiso 1 1 calc R
C42 C 1.23165(10) 0.63711(9) 0.24289(8) 0.01932(19) Uani 1 1 d .
H42 H 1.1968 0.7095 0.2773 0.023 Uiso 1 1 calc R

loop_
_atom_site_aniso_label
_atom_site_aniso_U_11
_atom_site_aniso_U_22
_atom_site_aniso_U_33
_atom_site_aniso_U_23
_atom_site_aniso_U_13
_atom_site_aniso_U_12
C1 0.0111(4) 0.0135(4) 0.0138(4) 0.0003(3) -0.0012(3) -0.0029(3)
C2 0.0128(4) 0.0133(4) 0.0139(4) -0.0002(3) -0.0008(3) -0.0039(3)
C3 0.0152(4) 0.0182(4) 0.0142(4) -0.0007(3) -0.0019(3) -0.0031(3)
C4 0.0210(4) 0.0222(4) 0.0144(4) 0.0000(3) -0.0031(3) -0.0055(3)
C5 0.0218(5) 0.0256(5) 0.0140(4) -0.0014(3) 0.0011(3) -0.0066(4)
C6 0.0164(4) 0.0220(4) 0.0175(4) -0.0025(3) 0.0029(3) -0.0042(3)
C7 0.0138(4) 0.0147(4) 0.0169(4) -0.0008(3) 0.0002(3) -0.0039(3)
C8 0.0125(4) 0.0179(4) 0.0216(4) -0.0002(3) -0.0005(3) -0.0012(3)
C9 0.0130(4) 0.0159(4) 0.0211(4) 0.0025(3) -0.0037(3) -0.0029(3)
C10 0.0150(4) 0.0264(5) 0.0289(5) 0.0048(4) -0.0074(4) -0.0013(3)
C11 0.0187(5) 0.0326(5) 0.0286(5) 0.0071(4) -0.0115(4) -0.0038(4)
C12 0.0180(4) 0.0303(5) 0.0195(4) 0.0052(4) -0.0070(3) -0.0079(4)
C13 0.0143(4) 0.0219(4) 0.0164(4) 0.0031(3) -0.0036(3) -0.0061(3)
C14 0.0125(4) 0.0147(4) 0.0166(4) 0.0026(3) -0.0031(3) -0.0043(3)
C15 0.0103(3) 0.0153(4) 0.0125(4) 0.0017(3) -0.0019(3) -0.0027(3)
C16 0.0105(4) 0.0157(4) 0.0153(4) 0.0003(3) -0.0027(3) -0.0022(3)
C17 0.0143(4) 0.0219(4) 0.0173(4) -0.0024(3) -0.0012(3) -0.0054(3)
C18 0.0168(4) 0.0249(5) 0.0225(4) -0.0073(4) -0.0021(3) -0.0046(3)
C19 0.0194(4) 0.0184(4) 0.0319(5) -0.0055(4) -0.0063(4) -0.0037(3)
C20 0.0189(4) 0.0156(4) 0.0282(5) 0.0019(3) -0.0066(4) -0.0043(3)
C21 0.0127(4) 0.0154(4) 0.0197(4) 0.0028(3) -0.0050(3) -0.0023(3)
C22 0.0150(4) 0.0182(4) 0.0184(4) 0.0057(3) -0.0046(3) -0.0047(3)
C23 0.0121(4) 0.0190(4) 0.0138(4) 0.0039(3) -0.0033(3) -0.0021(3)
C24 0.0172(4) 0.0258(5) 0.0136(4) 0.0052(3) -0.0013(3) -0.0038(3)
C25 0.0201(4) 0.0289(5) 0.0123(4) 0.0004(3) -0.0012(3) -0.0021(4)
C26 0.0187(4) 0.0226(4) 0.0155(4) -0.0022(3) -0.0033(3) -0.0020(3)
C27 0.0152(4) 0.0187(4) 0.0143(4) 0.0005(3) -0.0034(3) -0.0030(3)
C28 0.0108(4) 0.0166(4) 0.0123(4) 0.0012(3) -0.0027(3) -0.0014(3)
C29 0.0111(4) 0.0164(4) 0.0105(3) -0.0002(3) -0.0012(3) -0.0036(3)
C30 0.0120(4) 0.0160(4) 0.0110(3) 0.0003(3) -0.0012(3) -0.0037(3)
C31 0.0150(4) 0.0140(4) 0.0125(4) -0.0011(3) 0.0001(3) -0.0037(3)
C32 0.0157(4) 0.0174(4) 0.0180(4) -0.0030(3) -0.0012(3) -0.0046(3)
C33 0.0189(4) 0.0217(5) 0.0247(5) -0.0051(4) 0.0013(4) -0.0090(4)
C34 0.0289(5) 0.0204(5) 0.0223(5) -0.0002(4) 0.0047(4) -0.0125(4)
C35 0.0312(5) 0.0186(4) 0.0168(4) 0.0029(3) -0.0012(4) -0.0068(4)
C36 0.0210(4) 0.0169(4) 0.0151(4) 0.0005(3) -0.0027(3) -0.0042(3)
C37 0.0126(4) 0.0180(4) 0.0129(4) 0.0024(3) -0.0010(3) -0.0015(3)
C38 0.0196(4) 0.0211(4) 0.0190(4) -0.0008(3) -0.0023(3) 0.0001(3)
C39 0.0230(5) 0.0277(5) 0.0262(5) -0.0013(4) 0.0003(4) 0.0075(4)
C40 0.0140(4) 0.0382(6) 0.0336(6) 0.0086(5) 0.0004(4) 0.0032(4)
C41 0.0143(4) 0.0326(6) 0.0341(5) 0.0115(4) -0.0068(4) -0.0055(4)
C42 0.0145(4) 0.0212(4) 0.0214(4) 0.0059(3) -0.0049(3) -0.0043(3)

loop_
_atom_type_symbol
_atom_type_description
_atom_type_scat_dispersion_real
_atom_type_scat_dispersion_imag
_atom_type_scat_source
C C 0.0033 0.0016 'International Tables Vol C Tables 4.2.6.8 and 6.1.1.4'
H H 0.0000 0.0000 'International Tables Vol C Tables 4.2.6.8 and 6.1.1.4'

loop_
_geom_angle_atom_site_label_1
_geom_angle_atom_site_label_2
_geom_angle_atom_site_label_3
_geom_angle
C14 C1 C2 118.99(8)
C14 C1 C29 119.87(7)
C2 C1 C29 121.13(8)
C1 C2 C3 123.11(8)
C1 C2 C7 119.83(8)
C3 C2 C7 117.06(8)
C4 C3 C2 121.50(9)
C4 C3 H3 119.2
C2 C3 H3 119.2
C3 C4 C5 120.92(9)
C3 C4 H4 119.5
C5 C4 H4 119.5
C6 C5 C4 119.83(9)
C6 C5 H5 120.1
C4 C5 H5 120.1
C5 C6 C7 120.93(9)
C5 C6 H6 119.5
C7 C6 H6 119.5
C8 C7 C6 120.35(8)
C8 C7 C2 119.94(8)
C6 C7 C2 119.71(9)
C7 C8 C9 121.27(8)
C7 C8 H8 119.4
C9 C8 H8 119.4
C8 C9 C10 120.99(9)
C8 C9 C14 119.33(8)
C10 C9 C14 119.67(9)
C11 C10 C9 120.83(9)
C11 C10 H10 119.6
C9 C10 H10 119.6
C10 C11 C12 119.76(9)
C10 C11 H11 120.1
C12 C11 H11 120.1
C13 C12 C11 121.20(9)
C13 C12 H12 119.4
C11 C12 H12 119.4
C12 C13 C14 121.24(9)
C12 C13 H13 119.4
C14 C13 H13 119.4
C1 C14 C13 122.37(8)
C1 C14 C9 120.42(8)
C13 C14 C9 117.13(8)
C16 C15 C28 119.18(8)
C16 C15 C29 120.32(7)
C28 C15 C29 120.47(8)
C15 C16 C17 122.90(8)
C15 C16 C21 120.07(8)
C17 C16 C21 116.99(8)
C18 C17 C16 121.30(9)
C18 C17 H17 119.3
C16 C17 H17 119.3
C17 C18 C19 121.09(9)
C17 C18 H18 119.5
C19 C18 H18 119.5
C20 C19 C18 119.54(9)
C20 C19 H19 120.2
C18 C19 H19 120.2
C19 C20 C21 121.15(9)
C19 C20 H20 119.4
C21 C20 H20 119.4
C22 C21 C20 120.62(8)
C22 C21 C16 119.66(8)
C20 C21 C16 119.72(8)
C23 C22 C21 121.11(8)
C23 C22 H22 119.4
C21 C22 H22 119.4
C22 C23 C24 119.89(8)
C22 C23 C28 120.13(8)
C24 C23 C28 119.96(8)
C25 C24 C23 121.18(9)
C25 C24 H24 119.4
C23 C24 H24 119.4
C24 C25 C26 119.38(8)
C24 C25 H25 120.3
C26 C25 H25 120.3
C27 C26 C25 121.13(9)
C27 C26 H26 119.4
C25 C26 H26 119.4
C26 C27 C28 121.60(8)
C26 C27 H27 119.2
C28 C27 H27 119.2
C15 C28 C27 123.66(8)
C15 C28 C23 119.63(8)
C27 C28 C23 116.70(8)
C30 C29 C15 121.82(8)
C30 C29 C1 122.06(7)
C15 C29 C1 116.12(7)
C29 C30 C31 121.82(8)
C29 C30 C37 122.31(8)
C31 C30 C37 115.84(7)
C36 C31 C32 118.57(8)
C36 C31 C30 119.28(8)
C32 C31 C30 122.12(8)
C33 C32 C31 120.52(9)
C33 C32 H32 119.7
C31 C32 H32 119.7
C34 C33 C32 120.16(10)
C34 C33 H33 119.9
C32 C33 H33 119.9
C33 C34 C35 119.79(9)
C33 C34 H34 120.1
C35 C34 H34 120.1
C34 C35 C36 120.24(10)
C34 C35 H35 119.9
C36 C35 H35 119.9
C35 C36 C31 120.60(9)
C35 C36 H36 119.7
C31 C36 H36 119.7
C42 C37 C38 118.32(9)
C42 C37 C30 121.38(8)
C38 C37 C30 120.30(8)
C39 C38 C37 120.67(10)
C39 C38 H38 119.7
C37 C38 H38 119.7
C40 C39 C38 120.22(11)
C40 C39 H39 119.9
C38 C39 H39 119.9
C41 C40 C39 119.80(10)
C41 C40 H40 120.1
C39 C40 H40 120.1
C40 C41 C42 120.07(11)
C40 C41 H41 120.0
C42 C41 H41 120.0
C41 C42 C37 120.89(10)
C41 C42 H42 119.6
C37 C42 H42 119.6

loop_
_geom_bond_atom_site_label_1
_geom_bond_atom_site_label_2
_geom_bond_distance
C1 C14 1.4187(12)
C1 C2 1.4199(11)
C1 C29 1.5098(12)
C2 C3 1.4329(13)
C2 C7 1.4388(12)
C3 C4 1.3669(12)
C3 H3 0.9300
C4 C5 1.4209(14)
C4 H4 0.9300
C5 C6 1.3614(15)
C5 H5 0.9300
C6 C7 1.4320(13)
C6 H6 0.9300
C7 C8 1.3941(14)
C8 C9 1.3948(13)
C8 H8 0.9300
C9 C10 1.4311(14)
C9 C14 1.4388(12)
C10 C11 1.3626(15)
C10 H10 0.9300
C11 C12 1.4163(15)
C11 H11 0.9300
C12 C13 1.3677(13)
C12 H12 0.9300
C13 C14 1.4308(12)
C13 H13 0.9300
C15 C16 1.4189(12)
C15 C28 1.4204(11)
C15 C29 1.5053(11)
C16 C17 1.4320(12)
C16 C21 1.4360(12)
C17 C18 1.3703(14)
C17 H17 0.9300
C18 C19 1.4181(15)
C18 H18 0.9300
C19 C20 1.3601(15)
C19 H19 0.9300
C20 C21 1.4295(13)
C20 H20 0.9300
C21 C22 1.3931(13)
C22 C23 1.3901(13)
C22 H22 0.9300
C23 C24 1.4304(12)
C23 C28 1.4365(12)
C24 C25 1.3591(15)
C24 H24 0.9300
C25 C26 1.4215(14)
C25 H25 0.9300
C26 C27 1.3671(12)
C26 H26 0.9300
C27 C28 1.4326(13)
C27 H27 0.9300
C29 C30 1.3610(12)
C30 C31 1.4877(12)
C30 C37 1.4943(12)
C31 C36 1.4010(13)
C31 C32 1.4015(13)
C32 C33 1.3942(13)
C32 H32 0.9300
C33 C34 1.3893(16)
C33 H33 0.9300
C34 C35 1.3895(17)
C34 H34 0.9300
C35 C36 1.3909(13)
C35 H35 0.9300
C36 H36 0.9300
C37 C42 1.3976(13)
C37 C38 1.4005(13)
C38 C39 1.3940(14)
C38 H38 0.9300
C39 C40 1.3873(19)
C39 H39 0.9300
C40 C41 1.3867(18)
C40 H40 0.9300
C41 C42 1.3943(14)
C41 H41 0.9300
C42 H42 0.9300

loop_
_geom_torsion_atom_site_label_1
_geom_torsion_atom_site_label_2
_geom_torsion_atom_site_label_3
_geom_torsion_atom_site_label_4
_geom_torsion
C14 C1 C2 C3 176.43(8)
C29 C1 C2 C3 -4.73(13)
C14 C1 C2 C7 -3.47(13)
C29 C1 C2 C7 175.37(8)
C1 C2 C3 C4 -177.39(9)
C7 C2 C3 C4 2.51(13)
C2 C3 C4 C5 -1.84(15)
C3 C4 C5 C6 -0.24(15)
C4 C5 C6 C7 1.54(15)
C5 C6 C7 C8 178.67(9)
C5 C6 C7 C2 -0.78(14)
C1 C2 C7 C8 -0.75(13)
C3 C2 C7 C8 179.34(8)
C1 C2 C7 C6 178.70(8)
C3 C2 C7 C6 -1.21(13)
C6 C7 C8 C9 -176.00(9)
C2 C7 C8 C9 3.45(14)
C7 C8 C9 C10 177.07(9)
C7 C8 C9 C14 -1.83(14)
C8 C9 C10 C11 -175.87(10)
C14 C9 C10 C11 3.02(15)
C9 C10 C11 C12 0.64(17)
C10 C11 C12 C13 -2.59(16)
C11 C12 C13 C14 0.79(15)
C2 C1 C14 C13 -171.50(8)
C29 C1 C14 C13 9.65(13)
C2 C1 C14 C9 5.10(13)
C29 C1 C14 C9 -173.75(8)
C12 C13 C14 C1 179.51(9)
C12 C13 C14 C9 2.81(13)
C8 C9 C14 C1 -2.51(13)
C10 C9 C14 C1 178.58(8)
C8 C9 C14 C13 174.26(8)
C10 C9 C14 C13 -4.65(13)
C28 C15 C16 C17 -172.86(8)
C29 C15 C16 C17 9.06(13)
C28 C15 C16 C21 4.54(13)
C29 C15 C16 C21 -173.54(8)
C15 C16 C17 C18 -178.91(9)
C21 C16 C17 C18 3.62(14)
C16 C17 C18 C19 0.33(16)
C17 C18 C19 C20 -2.87(16)
C18 C19 C20 C21 1.27(15)
C19 C20 C21 C22 -176.37(9)
C19 C20 C21 C16 2.79(15)
C15 C16 C21 C22 -3.50(13)
C17 C16 C21 C22 174.05(8)
C15 C16 C21 C20 177.33(8)
C17 C16 C21 C20 -5.12(13)
C20 C21 C22 C23 178.39(9)
C16 C21 C22 C23 -0.77(14)
C21 C22 C23 C24 -177.66(8)
C21 C22 C23 C28 3.88(14)
C22 C23 C24 C25 -177.48(9)
C28 C23 C24 C25 0.98(14)
C23 C24 C25 C26 0.84(15)
C24 C25 C26 C27 -1.12(15)
C25 C26 C27 C28 -0.48(15)
C16 C15 C28 C27 179.88(8)
C29 C15 C28 C27 -2.04(13)
C16 C15 C28 C23 -1.46(13)
C29 C15 C28 C23 176.62(8)
C26 C27 C28 C15 -179.08(8)
C26 C27 C28 C23 2.23(13)
C22 C23 C28 C15 -2.75(13)
C24 C23 C28 C15 178.79(8)
C22 C23 C28 C27 176.00(8)
C24 C23 C28 C27 -2.46(12)
C16 C15 C29 C30 -123.49(9)
C28 C15 C29 C30 58.46(12)
C16 C15 C29 C1 56.87(11)
C28 C15 C29 C1 -121.18(9)
C14 C1 C29 C30 -119.87(9)
C2 C1 C29 C30 61.31(12)
C14 C1 C29 C15 59.77(11)
C2 C1 C29 C15 -119.05(9)
C15 C29 C30 C31 -171.37(8)
C1 C29 C30 C31 8.25(13)
C15 C29 C30 C37 10.86(13)
C1 C29 C30 C37 -169.52(8)
C29 C30 C31 C36 -135.90(9)
C37 C30 C31 C36 42.00(11)
C29 C30 C31 C32 42.08(12)
C37 C30 C31 C32 -140.02(9)
C36 C31 C32 C33 2.85(13)
C30 C31 C32 C33 -175.15(8)
C31 C32 C33 C34 -0.04(14)
C32 C33 C34 C35 -2.07(15)
C33 C34 C35 C36 1.33(15)
C34 C35 C36 C31 1.55(15)
C32 C31 C36 C35 -3.60(13)
C30 C31 C36 C35 174.45(8)
C29 C30 C37 C42 44.72(13)
C31 C30 C37 C42 -133.17(9)
C29 C30 C37 C38 -136.08(9)
C31 C30 C37 C38 46.03(11)
C42 C37 C38 C39 -1.71(14)
C30 C37 C38 C39 179.07(9)
C37 C38 C39 C40 1.11(16)
C38 C39 C40 C41 0.37(17)
C39 C40 C41 C42 -1.21(17)
C40 C41 C42 C37 0.59(16)
C38 C37 C42 C41 0.87(14)
C30 C37 C42 C41 -179.92(9)
